data_4348252
loop_
_publ_author_name
'Choubey, Bimba'
'Radhakrishna, Latchupatula'
'Mague, Joel T.'
'Balakrishna, Maravanji S.'

_publ_section_title
;
 Two Triazole-Based Phosphine Ligands Prepared via Temperature-Mediated
 Li/H Exchange: Cu(I) and Au(I) Complexes and Structural Studies.
;
_journal_issue 17
_journal_name_full 'Inorganic chemistry'
_journal_page_first 8514
_journal_page_last 8526
_journal_paper_doi 10.1021/acs.inorgchem.6b01094
_journal_volume 55
_journal_year 2016
_chemical_formula_moiety 'C26 H20 Au Cl N3 P'
_chemical_formula_sum 'C26 H20 Au Cl N3 P'
_chemical_formula_weight 637.84
_space_group_crystal_system triclinic
_space_group_IT_number 2
_space_group_name_Hall '-P 1'
_space_group_name_H-M_alt 'P -1'
_atom_sites_solution_hydrogens geom
_atom_sites_solution_primary direct
_atom_sites_solution_secondary difmap
_audit_creation_method SHELXL-2013
_cell_angle_alpha 99.547(2)
_cell_angle_beta 95.713(2)
_cell_angle_gamma 112.439(1)
_cell_formula_units_Z 2
_cell_length_a 9.5590(5)
_cell_length_b 9.9126(7)
_cell_length_c 13.4010(7)
_cell_measurement_reflns_used 9449
_cell_measurement_temperature 150(2)
_cell_measurement_theta_max 32.0813
_cell_measurement_theta_min 3.0131
_cell_volume 1138.79(12)
_computing_cell_refinement '<i>SAINT</i> (Bruker AXS, 2013a)'
_computing_data_collection '<i>APEX2</i> (Bruker AXS, 2013)'
_computing_data_reduction '<i>SAINT</i> (Bruker AXS, 2013a)'
_computing_molecular_graphics '<i>DIAMOND</i> (Brandenburg & Putz, 2012)'
_computing_publication_material '<i>SHELXTL</i> (Bruker AXS, 2008)'
_computing_structure_refinement '<i>SHELXL-2013</i> (Sheldrick, 2013)'
_computing_structure_solution '<i>SHELXT</i> (Bruker AXS 2013c)'
_diffrn_ambient_temperature 150(2)
_diffrn_detector_area_resol_mean 8.3660
_diffrn_measured_fraction_theta_full 0.994
_diffrn_measured_fraction_theta_max 0.995
_diffrn_measurement_device_type 'Bruker Smart APEX CCD'
_diffrn_measurement_method '\w scans'
_diffrn_radiation_monochromator graphite
_diffrn_radiation_type MoK\a
_diffrn_radiation_wavelength 0.71073
_diffrn_reflns_av_R_equivalents 0.0423
_diffrn_reflns_av_unetI/netI 0.0267
_diffrn_reflns_Laue_measured_fraction_full 0.994
_diffrn_reflns_Laue_measured_fraction_max 0.995
_diffrn_reflns_limit_h_max 14
_diffrn_reflns_limit_h_min -14
_diffrn_reflns_limit_k_max 14
_diffrn_reflns_limit_k_min -14
_diffrn_reflns_limit_l_max 19
_diffrn_reflns_limit_l_min -19
_diffrn_reflns_number 48372
_diffrn_reflns_point_group_measured_fraction_full 0.994
_diffrn_reflns_point_group_measured_fraction_max 0.995
_diffrn_reflns_theta_full 32.000
_diffrn_reflns_theta_max 32.032
_diffrn_reflns_theta_min 1.566
_diffrn_source 'fine-focus sealed tube'
_exptl_absorpt_coefficient_mu 6.666
_exptl_absorpt_correction_T_max 0.73
_exptl_absorpt_correction_T_min 0.32
_exptl_absorpt_correction_type numerical
_exptl_absorpt_process_details '<i>SADABS</i> (Bruker AXS, 2013b)'
_exptl_crystal_colour colourless
_exptl_crystal_density_diffrn 1.860
_exptl_crystal_density_method 'not measured'
_exptl_crystal_description plate
_exptl_crystal_F_000 616
_exptl_crystal_size_max 0.180
_exptl_crystal_size_mid 0.160
_exptl_crystal_size_min 0.050
_exptl_transmission_factor_max 0.706
_exptl_transmission_factor_min 0.309
_refine_diff_density_max 1.908
_refine_diff_density_min -1.262
_refine_diff_density_rms 0.099
_refine_ls_extinction_method none
_refine_ls_goodness_of_fit_ref 1.068
_refine_ls_hydrogen_treatment constr
_refine_ls_matrix_type full
_refine_ls_number_parameters 289
_refine_ls_number_reflns 7887
_refine_ls_number_restraints 86
_refine_ls_restrained_S_all 1.063
_refine_ls_R_factor_all 0.0196
_refine_ls_R_factor_gt 0.0182
_refine_ls_shift/su_max 0.004
_refine_ls_shift/su_mean 0.000
_refine_ls_structure_factor_coef Fsqd
_refine_ls_weighting_details
;
 w=1/[\s^2^(Fo^2^)+(0.0231P)^2^+0.0417P]
 where P=(Fo^2^+2Fc^2^)/3
;
_refine_ls_weighting_scheme calc
_refine_ls_wR_factor_gt 0.0454
_refine_ls_wR_factor_ref 0.0459
_reflns_Friedel_coverage 0.000
_reflns_number_gt 7439
_reflns_number_total 7887
_reflns_threshold_expression 'I > 2\s(I)'
_cod_data_source_file ic6b01094_si_010.cif
_cod_data_source_block msb639_1m_a
_cod_original_cell_volume 1138.78(12)
_cod_database_code 4348252
_shelx_space_group_comment
;
The symmetry employed for this shelxl refinement is uniquely defined
by the following loop, which should always be used as a source of
symmetry information in preference to the above space-group names.
They are only intended as comments.
;
_shelx_estimated_absorpt_t_min 0.380
_shelx_estimated_absorpt_t_max 0.732
_shelxl_version_number 2013-2

loop_
_space_group_symop_operation_xyz
'x, y, z'
'-x, -y, -z'

loop_
_atom_site_label
_atom_site_type_symbol
_atom_site_fract_x
_atom_site_fract_y
_atom_site_fract_z
_atom_site_U_iso_or_equiv
_atom_site_adp_type
_atom_site_occupancy
_atom_site_site_symmetry_order
_atom_site_calc_flag
_atom_site_refinement_flags_posn
_atom_site_refinement_flags_adp
Au1 Au 0.57737(2) 0.44076(2) 0.20857(2) 0.01984(2) Uani 1 1 d . U
Cl1 Cl 0.77626(5) 0.36549(6) 0.21515(4) 0.02931(9) Uani 1 1 d . U
P1 P 0.39432(5) 0.52842(5) 0.19834(3) 0.01696(8) Uani 1 1 d . U
N1 N 0.16732(17) 0.21159(17) 0.20976(11) 0.0207(3) Uani 1 1 d . U
N2 N 0.2663(2) 0.1440(2) 0.20400(13) 0.0294(3) Uani 1 1 d . U
N3 N 0.2848(2) 0.1064(2) 0.29223(13) 0.0298(3) Uani 1 1 d . U
C1 C 0.32990(19) 0.56933(19) 0.31748(12) 0.0195(3) Uani 1 1 d . U
C2 C 0.4283(2) 0.6040(2) 0.41031(14) 0.0276(4) Uani 1 1 d . U
H2 H 0.5286 0.6061 0.4110 0.033 Uiso 1 1 calc R U
C3 C 0.3791(3) 0.6359(3) 0.50252(15) 0.0338(4) Uani 1 1 d . U
H3 H 0.4464 0.6602 0.5661 0.041 Uiso 1 1 calc R U
C4 C 0.2335(3) 0.6322(2) 0.50198(15) 0.0323(4) Uani 1 1 d . U
H4 H 0.2004 0.6523 0.5652 0.039 Uiso 1 1 calc R U
C5 C 0.1346(2) 0.5992(2) 0.40925(15) 0.0292(4) Uani 1 1 d . U
H5 H 0.0345 0.5974 0.4090 0.035 Uiso 1 1 calc R U
C6 C 0.1834(2) 0.5690(2) 0.31727(14) 0.0241(3) Uani 1 1 d . U
H6 H 0.1170 0.5480 0.2538 0.029 Uiso 1 1 calc R U
C7 C 0.46364(19) 0.70132(19) 0.15410(12) 0.0184(3) Uani 1 1 d . U
C8 C 0.4345(2) 0.8251(2) 0.19542(14) 0.0220(3) Uani 1 1 d . U
H8 H 0.3682 0.8174 0.2445 0.026 Uiso 1 1 calc R U
C9 C 0.5022(2) 0.9590(2) 0.16499(15) 0.0254(3) Uani 1 1 d . U
H9 H 0.4844 1.0437 0.1946 0.030 Uiso 1 1 calc R U
C10 C 0.5962(2) 0.9694(2) 0.09098(14) 0.0248(3) Uani 1 1 d . U
H10 H 0.6431 1.0614 0.0706 0.030 Uiso 1 1 calc R U
C11 C 0.6215(2) 0.8455(2) 0.04707(14) 0.0249(3) Uani 1 1 d . U
H11 H 0.6822 0.8516 -0.0053 0.030 Uiso 1 1 calc R U
C12 C 0.5584(2) 0.7134(2) 0.07960(13) 0.0222(3) Uani 1 1 d . U
H12 H 0.5793 0.6301 0.0513 0.027 Uiso 1 1 calc R U
C13 C 0.21873(18) 0.40411(19) 0.10680(12) 0.0185(3) Uani 1 1 d . U
C14 C 0.1762(2) 0.4439(2) 0.01687(13) 0.0236(3) Uani 1 1 d . U
H14 H 0.2379 0.5380 0.0038 0.028 Uiso 1 1 calc R U
C15 C 0.0447(2) 0.3476(2) -0.05361(15) 0.0287(4) Uani 1 1 d . U
H15 H 0.0185 0.3757 -0.1148 0.034 Uiso 1 1 calc R U
C16 C -0.0485(2) 0.2107(2) -0.03538(17) 0.0329(4) Uani 1 1 d . U
H16 H -0.1392 0.1460 -0.0832 0.039 Uiso 1 1 calc R U
C17 C -0.0078(2) 0.1689(2) 0.05373(16) 0.0280(4) Uani 1 1 d . U
H17 H -0.0708 0.0755 0.0671 0.034 Uiso 1 1 calc R U
C18 C 0.12486(19) 0.26408(19) 0.12258(13) 0.0198(3) Uani 1 1 d . U
C19 C 0.1212(2) 0.2152(2) 0.30195(14) 0.0249(3) Uani 1 1 d . U
H19 H 0.0511 0.2550 0.3252 0.030 Uiso 1 1 calc R U
C20 C 0.1979(2) 0.1489(2) 0.35470(14) 0.0224(3) Uani 1 1 d . U
C21 C 0.1995(2) 0.1275(2) 0.46029(14) 0.0245(3) Uani 1 1 d . U
C22 C 0.2630(3) 0.0329(2) 0.49323(16) 0.0313(4) Uani 1 1 d . U
H22 H 0.3034 -0.0193 0.4465 0.038 Uiso 1 1 calc R U
C23 C 0.2670(3) 0.0152(2) 0.59405(17) 0.0370(5) Uani 1 1 d . U
H23 H 0.3104 -0.0490 0.6160 0.044 Uiso 1 1 calc R U
C24 C 0.2081(3) 0.0905(3) 0.66273(16) 0.0361(5) Uani 1 1 d . U
H24 H 0.2108 0.0777 0.7315 0.043 Uiso 1 1 calc R U
C25 C 0.1454(2) 0.1845(3) 0.63101(16) 0.0348(4) Uani 1 1 d . U
H25 H 0.1051 0.2364 0.6781 0.042 Uiso 1 1 calc R U
C26 C 0.1414(2) 0.2032(2) 0.52984(15) 0.0295(4) Uani 1 1 d . U
H26 H 0.0986 0.2681 0.5085 0.035 Uiso 1 1 calc R U

loop_
_atom_site_aniso_label
_atom_site_aniso_U_11
_atom_site_aniso_U_22
_atom_site_aniso_U_33
_atom_site_aniso_U_23
_atom_site_aniso_U_13
_atom_site_aniso_U_12
Au1 0.01619(4) 0.02012(4) 0.02269(4) 0.00395(2) 0.00255(2) 0.00734(3)
Cl1 0.0233(2) 0.0328(2) 0.0354(2) 0.00570(18) 0.00413(17) 0.01620(19)
P1 0.01455(18) 0.01778(19) 0.01766(18) 0.00358(14) 0.00317(14) 0.00567(16)
N1 0.0185(7) 0.0194(7) 0.0242(7) 0.0056(5) 0.0067(5) 0.0067(6)
N2 0.0292(8) 0.0390(10) 0.0303(8) 0.0123(7) 0.0118(7) 0.0215(8)
N3 0.0299(8) 0.0371(9) 0.0301(8) 0.0114(7) 0.0093(7) 0.0192(8)
C1 0.0182(7) 0.0193(7) 0.0184(7) 0.0046(5) 0.0043(6) 0.0044(6)
C2 0.0221(8) 0.0322(10) 0.0224(8) 0.0045(7) 0.0016(6) 0.0057(8)
C3 0.0333(11) 0.0385(11) 0.0201(8) 0.0040(7) 0.0020(7) 0.0058(9)
C4 0.0405(11) 0.0285(10) 0.0241(9) 0.0043(7) 0.0151(8) 0.0085(9)
C5 0.0303(10) 0.0293(10) 0.0309(9) 0.0064(7) 0.0123(8) 0.0137(8)
C6 0.0230(8) 0.0284(9) 0.0231(8) 0.0069(6) 0.0066(6) 0.0118(7)
C7 0.0163(7) 0.0187(7) 0.0186(7) 0.0032(5) 0.0032(5) 0.0056(6)
C8 0.0204(8) 0.0245(8) 0.0250(8) 0.0074(6) 0.0079(6) 0.0114(7)
C9 0.0259(9) 0.0237(9) 0.0316(9) 0.0088(7) 0.0080(7) 0.0137(7)
C10 0.0238(9) 0.0236(9) 0.0275(9) 0.0104(7) 0.0043(7) 0.0083(7)
C11 0.0245(8) 0.0254(9) 0.0218(8) 0.0056(6) 0.0088(6) 0.0055(7)
C12 0.0219(8) 0.0203(8) 0.0222(8) 0.0019(6) 0.0076(6) 0.0063(7)
C13 0.0149(7) 0.0203(8) 0.0192(7) 0.0025(5) 0.0031(5) 0.0068(6)
C14 0.0240(8) 0.0256(9) 0.0215(8) 0.0041(6) 0.0018(6) 0.0113(7)
C15 0.0266(9) 0.0343(10) 0.0248(9) 0.0033(7) -0.0024(7) 0.0149(8)
C16 0.0240(9) 0.0331(11) 0.0333(10) -0.0016(8) -0.0067(7) 0.0092(8)
C17 0.0197(8) 0.0225(9) 0.0358(10) 0.0023(7) 0.0013(7) 0.0046(7)
C18 0.0178(7) 0.0203(8) 0.0205(7) 0.0026(6) 0.0045(6) 0.0075(6)
C19 0.0272(9) 0.0246(9) 0.0279(9) 0.0090(7) 0.0118(7) 0.0128(7)
C20 0.0203(8) 0.0186(8) 0.0258(8) 0.0049(6) 0.0044(6) 0.0051(6)
C21 0.0221(8) 0.0201(8) 0.0250(8) 0.0050(6) 0.0026(6) 0.0023(7)
C22 0.0361(11) 0.0242(9) 0.0298(9) 0.0034(7) -0.0010(8) 0.0110(8)
C23 0.0434(13) 0.0265(10) 0.0315(10) 0.0066(8) -0.0076(9) 0.0075(9)
C24 0.0322(11) 0.0360(11) 0.0266(9) 0.0098(8) -0.0017(8) -0.0002(9)
C25 0.0295(10) 0.0412(12) 0.0269(9) 0.0069(8) 0.0075(8) 0.0067(9)
C26 0.0273(9) 0.0324(10) 0.0294(9) 0.0092(7) 0.0083(7) 0.0110(8)

loop_
_atom_type_symbol
_atom_type_description
_atom_type_scat_dispersion_real
_atom_type_scat_dispersion_imag
_atom_type_scat_source
C C 0.0033 0.0016 'International Tables Vol C Tables 4.2.6.8 and 6.1.1.4'
H H 0.0000 0.0000 'International Tables Vol C Tables 4.2.6.8 and 6.1.1.4'
N N 0.0061 0.0033 'International Tables Vol C Tables 4.2.6.8 and 6.1.1.4'
P P 0.1023 0.0942 'International Tables Vol C Tables 4.2.6.8 and 6.1.1.4'
Cl Cl 0.1484 0.1585 'International Tables Vol C Tables 4.2.6.8 and 6.1.1.4'
Au Au -2.0133 8.8022 'International Tables Vol C Tables 4.2.6.8 and 6.1.1.4'

loop_
_geom_angle_atom_site_label_1
_geom_angle_atom_site_label_2
_geom_angle_atom_site_label_3
_geom_angle
P1 Au1 Cl1 175.891(16)
C1 P1 C7 106.25(8)
C1 P1 C13 104.97(8)
C7 P1 C13 105.36(8)
C1 P1 Au1 115.47(6)
C7 P1 Au1 109.75(6)
C13 P1 Au1 114.27(5)
C19 N1 N2 110.64(15)
C19 N1 C18 130.13(15)
N2 N1 C18 119.22(14)
N3 N2 N1 107.09(14)
N2 N3 C20 109.31(15)
C2 C1 C6 119.69(16)
C2 C1 P1 119.44(13)
C6 C1 P1 120.85(13)
C1 C2 C3 119.64(18)
C1 C2 H2 120.2
C3 C2 H2 120.2
C4 C3 C2 120.44(19)
C4 C3 H3 119.8
C2 C3 H3 119.8
C3 C4 C5 120.33(17)
C3 C4 H4 119.8
C5 C4 H4 119.8
C6 C5 C4 119.51(18)
C6 C5 H5 120.2
C4 C5 H5 120.2
C5 C6 C1 120.36(17)
C5 C6 H6 119.8
C1 C6 H6 119.8
C8 C7 C12 119.12(15)
C8 C7 P1 122.82(12)
C12 C7 P1 117.94(13)
C9 C8 C7 120.17(15)
C9 C8 H8 119.9
C7 C8 H8 119.9
C8 C9 C10 120.06(17)
C8 C9 H9 120.0
C10 C9 H9 120.0
C11 C10 C9 120.08(17)
C11 C10 H10 120.0
C9 C10 H10 120.0
C12 C11 C10 120.01(16)
C12 C11 H11 120.0
C10 C11 H11 120.0
C11 C12 C7 120.49(16)
C11 C12 H12 119.8
C7 C12 H12 119.8
C14 C13 C18 117.63(16)
C14 C13 P1 121.03(13)
C18 C13 P1 121.32(13)
C15 C14 C13 120.81(18)
C15 C14 H14 119.6
C13 C14 H14 119.6
C16 C15 C14 120.62(18)
C16 C15 H15 119.7
C14 C15 H15 119.7
C15 C16 C17 119.40(18)
C15 C16 H16 120.3
C17 C16 H16 120.3
C18 C17 C16 119.67(19)
C18 C17 H17 120.2
C16 C17 H17 120.2
C17 C18 C13 121.85(17)
C17 C18 N1 117.52(16)
C13 C18 N1 120.59(15)
N1 C19 C20 104.87(16)
N1 C19 H19 127.6
C20 C19 H19 127.6
N3 C20 C19 108.09(16)
N3 C20 C21 122.04(17)
C19 C20 C21 129.83(17)
C26 C21 C22 119.03(18)
C26 C21 C20 120.57(18)
C22 C21 C20 120.39(18)
C23 C22 C21 120.2(2)
C23 C22 H22 119.9
C21 C22 H22 119.9
C24 C23 C22 120.4(2)
C24 C23 H23 119.8
C22 C23 H23 119.8
C25 C24 C23 119.86(19)
C25 C24 H24 120.1
C23 C24 H24 120.1
C24 C25 C26 120.0(2)
C24 C25 H25 120.0
C26 C25 H25 120.0
C21 C26 C25 120.5(2)
C21 C26 H26 119.8
C25 C26 H26 119.8

loop_
_geom_bond_atom_site_label_1
_geom_bond_atom_site_label_2
_geom_bond_distance
Au1 P1 2.2334(4)
Au1 Cl1 2.2912(5)
P1 C1 1.8067(17)
P1 C7 1.8101(17)
P1 C13 1.8304(17)
N1 C19 1.352(2)
N1 N2 1.353(2)
N1 C18 1.438(2)
N2 N3 1.313(2)
N3 C20 1.363(2)
C1 C2 1.389(2)
C1 C6 1.399(2)
C2 C3 1.396(3)
C2 H2 0.9500
C3 C4 1.378(3)
C3 H3 0.9500
C4 C5 1.393(3)
C4 H4 0.9500
C5 C6 1.388(2)
C5 H5 0.9500
C6 H6 0.9500
C7 C8 1.398(2)
C7 C12 1.403(2)
C8 C9 1.387(2)
C8 H8 0.9500
C9 C10 1.394(3)
C9 H9 0.9500
C10 C11 1.389(3)
C10 H10 0.9500
C11 C12 1.381(2)
C11 H11 0.9500
C12 H12 0.9500
C13 C14 1.399(2)
C13 C18 1.400(2)
C14 C15 1.390(3)
C14 H14 0.9500
C15 C16 1.388(3)
C15 H15 0.9500
C16 C17 1.394(3)
C16 H16 0.9500
C17 C18 1.384(3)
C17 H17 0.9500
C19 C20 1.374(3)
C19 H19 0.9500
C20 C21 1.465(2)
C21 C26 1.389(3)
C21 C22 1.400(3)
C22 C23 1.390(3)
C22 H22 0.9500
C23 C24 1.385(3)
C23 H23 0.9500
C24 C25 1.384(3)
C24 H24 0.9500
C25 C26 1.397(3)
C25 H25 0.9500
C26 H26 0.9500

loop_
_geom_torsion_atom_site_label_1
_geom_torsion_atom_site_label_2
_geom_torsion_atom_site_label_3
_geom_torsion_atom_site_label_4
_geom_torsion
C19 N1 N2 N3 -0.7(2)
C18 N1 N2 N3 -179.57(16)
N1 N2 N3 C20 0.2(2)
C7 P1 C1 C2 -96.22(15)
C13 P1 C1 C2 152.47(15)
Au1 P1 C1 C2 25.70(16)
C7 P1 C1 C6 82.67(16)
C13 P1 C1 C6 -28.65(16)
Au1 P1 C1 C6 -155.41(13)
C6 C1 C2 C3 1.0(3)
P1 C1 C2 C3 179.94(16)
C1 C2 C3 C4 0.4(3)
C2 C3 C4 C5 -1.1(3)
C3 C4 C5 C6 0.4(3)
C4 C5 C6 C1 1.0(3)
C2 C1 C6 C5 -1.7(3)
P1 C1 C6 C5 179.40(15)
C1 P1 C7 C8 -13.28(17)
C13 P1 C7 C8 97.76(15)
Au1 P1 C7 C8 -138.77(13)
C1 P1 C7 C12 162.70(14)
C13 P1 C7 C12 -86.26(15)
Au1 P1 C7 C12 37.21(15)
C12 C7 C8 C9 -1.8(3)
P1 C7 C8 C9 174.13(14)
C7 C8 C9 C10 1.7(3)
C8 C9 C10 C11 0.4(3)
C9 C10 C11 C12 -2.5(3)
C10 C11 C12 C7 2.5(3)
C8 C7 C12 C11 -0.3(3)
P1 C7 C12 C11 -176.44(14)
C1 P1 C13 C14 120.25(14)
C7 P1 C13 C14 8.31(15)
Au1 P1 C13 C14 -112.24(13)
C1 P1 C13 C18 -61.74(15)
C7 P1 C13 C18 -173.69(13)
Au1 P1 C13 C18 65.76(14)
C18 C13 C14 C15 0.3(3)
P1 C13 C14 C15 178.42(14)
C13 C14 C15 C16 1.0(3)
C14 C15 C16 C17 -1.2(3)
C15 C16 C17 C18 -0.1(3)
C16 C17 C18 C13 1.6(3)
C16 C17 C18 N1 -175.88(17)
C14 C13 C18 C17 -1.7(2)
P1 C13 C18 C17 -179.73(14)
C14 C13 C18 N1 175.71(15)
P1 C13 C18 N1 -2.4(2)
C19 N1 C18 C17 -84.8(2)
N2 N1 C18 C17 93.8(2)
C19 N1 C18 C13 97.7(2)
N2 N1 C18 C13 -83.7(2)
N2 N1 C19 C20 1.0(2)
C18 N1 C19 C20 179.62(17)
N2 N3 C20 C19 0.4(2)
N2 N3 C20 C21 -177.41(17)
N1 C19 C20 N3 -0.8(2)
N1 C19 C20 C21 176.77(18)
N3 C20 C21 C26 164.03(19)
C19 C20 C21 C26 -13.3(3)
N3 C20 C21 C22 -14.5(3)
C19 C20 C21 C22 168.2(2)
C26 C21 C22 C23 0.2(3)
C20 C21 C22 C23 178.73(19)
C21 C22 C23 C24 0.1(3)
C22 C23 C24 C25 -0.3(3)
C23 C24 C25 C26 0.1(3)
C22 C21 C26 C25 -0.4(3)
C20 C21 C26 C25 -178.92(18)
C24 C25 C26 C21 0.3(3)
